data_4314048
loop_
_publ_author_name
'Timothy J. Boyle'
'Nicholas L. Andrews'
'Mark A. Rodriguez'
'Charles Campana'
'Timothy Yiu'

_publ_section_title
;
 Structural Variations of Potassium Aryloxides
;
_journal_name_full 'Inorganic Chemistry'
_journal_page_first 5357
_journal_page_last 5366
_journal_paper_doi 10.1021/ic034222k
_journal_volume 42
_journal_year 2003
_chemical_formula_sum 'C84 H126 K6 O12'
_chemical_formula_weight 1562.45
_chemical_name_common K6(OBP)6(THF)6
_chemical_name_systematic
; 
 ? 
;
_space_group_IT_number 61
_symmetry_cell_setting orthorhombic
_symmetry_space_group_name_Hall '-P 2ac 2ab'
_symmetry_space_group_name_H-M 'P b c a'
_atom_sites_solution_hydrogens geom
_atom_sites_solution_primary direct
_atom_sites_solution_secondary difmap
_audit_creation_method SHELXL-97
_cell_angle_alpha 90.00
_cell_angle_beta 90.00
_cell_angle_gamma 90.00
_cell_formula_units_Z 4
_cell_length_a 22.361(6)
_cell_length_b 16.593(4)
_cell_length_c 24.428(6)
_cell_measurement_temperature 168(2)
_cell_volume 9064(4)
_computing_cell_refinement 'Bruker SMART'
_computing_data_collection 'Bruker SMART'
_computing_data_reduction 'Bruker SHELXTL'
_computing_molecular_graphics 'Bruker SHELXTL'
_computing_publication_material 'Bruker SHELXTL'
_computing_structure_refinement 'SHELXL-97 (Sheldrick, 1997)'
_computing_structure_solution 'SHELXS-97 (Sheldrick, 1990)'
_diffrn_ambient_temperature 168(2)
_diffrn_measured_fraction_theta_full 0.999
_diffrn_measured_fraction_theta_max 0.999
_diffrn_measurement_device_type 'CCD area detector'
_diffrn_measurement_method 'phi and omega scans'
_diffrn_radiation_monochromator graphite
_diffrn_radiation_source 'fine-focus sealed tube'
_diffrn_radiation_type MoK\a
_diffrn_radiation_wavelength 0.71073
_diffrn_reflns_av_R_equivalents 0.1082
_diffrn_reflns_av_sigmaI/netI 0.0551
_diffrn_reflns_limit_h_max 22
_diffrn_reflns_limit_h_min -22
_diffrn_reflns_limit_k_max 16
_diffrn_reflns_limit_k_min -16
_diffrn_reflns_limit_l_max 24
_diffrn_reflns_limit_l_min -24
_diffrn_reflns_number 43305
_diffrn_reflns_theta_full 21.00
_diffrn_reflns_theta_max 21.00
_diffrn_reflns_theta_min 1.67
_exptl_absorpt_coefficient_mu 0.341
_exptl_absorpt_correction_type 'SADABS (V2.03)'
_exptl_crystal_colour colorless
_exptl_crystal_density_diffrn 1.145
_exptl_crystal_density_method 'not measured'
_exptl_crystal_description irregular
_exptl_crystal_F_000 3360
_exptl_crystal_size_max .193
_exptl_crystal_size_min .137
_refine_diff_density_max 2.420
_refine_diff_density_min -0.488
_refine_diff_density_rms 0.091
_refine_ls_extinction_method none
_refine_ls_goodness_of_fit_ref 1.053
_refine_ls_hydrogen_treatment mixed
_refine_ls_matrix_type full
_refine_ls_number_parameters 480
_refine_ls_number_reflns 4873
_refine_ls_number_restraints 1
_refine_ls_restrained_S_all 1.054
_refine_ls_R_factor_all 0.1275
_refine_ls_R_factor_gt 0.0851
_refine_ls_shift/su_max 0.035
_refine_ls_shift/su_mean 0.005
_refine_ls_structure_factor_coef Fsqd
_refine_ls_weighting_details 'calc w=1/[\s^2^(Fo^2^)+(0.1533P)^2^+14.1830P] where P=(Fo^2^+2Fc^2^)/3'
_refine_ls_weighting_scheme calc
_refine_ls_wR_factor_gt 0.2274
_refine_ls_wR_factor_ref 0.2634
_reflns_number_gt 3187
_reflns_number_total 4873
_reflns_threshold_expression >2sigma(I)
_cod_data_source_file ic034222ksi20030227_032620_05.cif
_cod_data_source_block na095ss
_cod_depositor_comments
;
The following automatic conversions were performed:

'_symmetry_cell_setting' value 'Orthorhombic' changed to
'orthorhombic' according to the built-in table from CIF Core
dictionary named 'cif_core.dic' version 2.4.1 from 2010-06-29.

Automatic conversion script
Id: cif_fix_values 1646 2011-03-28 12:23:43Z adriana 
;
_cod_database_code 4314048

loop_
_symmetry_equiv_pos_as_xyz
'x, y, z'
'-x+1/2, -y, z+1/2'
'-x, y+1/2, -z+1/2'
'x+1/2, -y+1/2, -z'
'-x, -y, -z'
'x-1/2, y, -z-1/2'
'x, -y-1/2, z-1/2'
'-x-1/2, y-1/2, z'

loop_
_atom_site_label
_atom_site_type_symbol
_atom_site_fract_x
_atom_site_fract_y
_atom_site_fract_z
_atom_site_U_iso_or_equiv
_atom_site_adp_type
_atom_site_occupancy
_atom_site_symmetry_multiplicity
_atom_site_calc_flag
_atom_site_refinement_flags
_atom_site_disorder_assembly
_atom_site_disorder_group
K1 K 1.02741(7) 1.04323(10) 0.38580(7) 0.0581(6) Uani 1 1 d . . .
K2 K 0.88188(7) 1.07201(11) 0.46898(7) 0.0653(6) Uani 1 1 d . . .
K3 K 0.99894(9) 0.83826(15) 0.44270(10) 0.1053(9) Uani 1 1 d . . .
O1 O 0.9300(2) 0.9566(3) 0.40186(18) 0.0568(13) Uani 1 1 d . . .
O2 O 0.9734(2) 1.1618(3) 0.4495(2) 0.0676(15) Uani 1 1 d . . .
O3 O 1.0950(2) 0.9168(3) 0.4214(2) 0.0668(15) Uani 1 1 d . . .
O4 O 1.0739(3) 1.0894(4) 0.2902(2) 0.0840(18) Uani 1 1 d . . .
O5 O 0.7712(2) 1.1146(4) 0.4405(3) 0.0803(17) Uani 1 1 d . . .
O6 O 0.9849(4) 0.6874(6) 0.4138(5) 0.145(3) Uani 1 1 d D . .
C1 C 0.8824(3) 0.9169(4) 0.3861(3) 0.0509(19) Uani 1 1 d . . .
C2 C 0.8456(3) 0.8787(5) 0.4248(3) 0.065(2) Uani 1 1 d . . .
H2 H 0.8557 0.8839 0.4624 0.078 Uiso 1 1 calc R . .
C3 C 0.7956(4) 0.8341(5) 0.4115(5) 0.082(3) Uani 1 1 d . . .
H3 H 0.7729 0.8081 0.4392 0.099 Uiso 1 1 calc R . .
C4 C 0.7795(4) 0.8280(6) 0.3587(5) 0.092(3) Uani 1 1 d . . .
H4 H 0.7449 0.7983 0.3489 0.110 Uiso 1 1 calc R . .
C5 C 0.8136(4) 0.8653(6) 0.3186(4) 0.074(2) Uani 1 1 d . . .
H5 H 0.8014 0.8605 0.2815 0.089 Uiso 1 1 calc R . .
C6 C 0.8648(3) 0.9090(4) 0.3303(3) 0.053(2) Uani 1 1 d . . .
C7 C 0.9010(3) 0.9467(5) 0.2850(3) 0.061(2) Uani 1 1 d . . .
C8 C 0.9047(5) 1.0376(6) 0.2927(5) 0.077(3) Uani 1 1 d . . .
H8A H 0.936(4) 1.063(5) 0.266(4) 0.09(3) Uiso 1 1 d . . .
H8B H 0.866(4) 1.066(5) 0.286(3) 0.10(3) Uiso 1 1 d . . .
H8C H 0.920(3) 1.052(4) 0.327(3) 0.05(2) Uiso 1 1 d . . .
C9 C 0.8745(4) 0.9319(7) 0.2283(3) 0.096(3) Uani 1 1 d . . .
H9A H 0.8704 0.8738 0.2221 0.144 Uiso 1 1 calc R . .
H9B H 0.9009 0.9550 0.2004 0.144 Uiso 1 1 calc R . .
H9C H 0.8350 0.9574 0.2259 0.144 Uiso 1 1 calc R . .
C10 C 0.9640(4) 0.9113(5) 0.2834(3) 0.069(2) Uani 1 1 d . . .
H10A H 0.9833 0.9188 0.3191 0.104 Uiso 1 1 calc R . .
H10B H 0.9874 0.9386 0.2551 0.104 Uiso 1 1 calc R . .
H10C H 0.9617 0.8536 0.2751 0.104 Uiso 1 1 calc R . .
C11 C 1.0098(3) 1.2203(4) 0.4340(3) 0.055(2) Uani 1 1 d . . .
C12 C 1.0710(3) 1.2139(5) 0.4462(3) 0.055(2) Uani 1 1 d . . .
H12 H 1.0847 1.1673 0.4649 0.066 Uiso 1 1 calc R . .
C13 C 1.1117(4) 1.2722(5) 0.4323(3) 0.065(2) Uani 1 1 d . . .
H13 H 1.1525 1.2665 0.4425 0.078 Uiso 1 1 calc R . .
C14 C 1.0932(4) 1.3393(5) 0.4034(3) 0.064(2) Uani 1 1 d . . .
H14 H 1.1208 1.3804 0.3935 0.077 Uiso 1 1 calc R . .
C15 C 1.0337(4) 1.3450(4) 0.3892(3) 0.057(2) Uani 1 1 d . . .
H15 H 1.0214 1.3907 0.3687 0.068 Uiso 1 1 calc R . .
C16 C 0.9906(3) 1.2885(4) 0.4029(3) 0.0479(18) Uani 1 1 d . . .
C17 C 0.9254(3) 1.2995(4) 0.3858(3) 0.0539(19) Uani 1 1 d . . .
C18 C 0.9147(4) 1.3755(5) 0.3526(4) 0.077(3) Uani 1 1 d . . .
H18A H 0.9268 1.4227 0.3740 0.116 Uiso 1 1 calc R . .
H18B H 0.8721 1.3798 0.3435 0.116 Uiso 1 1 calc R . .
H18C H 0.9381 1.3732 0.3187 0.116 Uiso 1 1 calc R . .
C19 C 0.8863(4) 1.3049(5) 0.4376(3) 0.070(2) Uani 1 1 d . . .
H19A H 0.8945 1.2585 0.4613 0.105 Uiso 1 1 calc R . .
H19B H 0.8440 1.3048 0.4271 0.105 Uiso 1 1 calc R . .
H19C H 0.8955 1.3548 0.4573 0.105 Uiso 1 1 calc R . .
C20 C 0.9051(4) 1.2291(5) 0.3509(4) 0.076(2) Uani 1 1 d . . .
H20A H 0.9286 1.2277 0.3171 0.114 Uiso 1 1 calc R . .
H20B H 0.8626 1.2355 0.3419 0.114 Uiso 1 1 calc R . .
H20C H 0.9109 1.1788 0.3712 0.114 Uiso 1 1 calc R . .
C21 C 1.1491(3) 0.9410(4) 0.4077(3) 0.0503(19) Uani 1 1 d . . .
C22 C 1.1687(3) 1.0178(5) 0.4224(3) 0.059(2) Uani 1 1 d . . .
H22 H 1.1422 1.0513 0.4425 0.071 Uiso 1 1 calc R . .
C23 C 1.2244(4) 1.0479(5) 0.4093(3) 0.065(2) Uani 1 1 d . . .
H23 H 1.2353 1.1011 0.4196 0.078 Uiso 1 1 calc R . .
C24 C 1.2638(4) 0.9995(6) 0.3810(3) 0.072(2) Uani 1 1 d . . .
H24 H 1.3027 1.0183 0.3721 0.086 Uiso 1 1 calc R . .
C25 C 1.2461(4) 0.9246(5) 0.3663(3) 0.065(2) Uani 1 1 d . . .
H25 H 1.2737 0.8922 0.3464 0.078 Uiso 1 1 calc R . .
C26 C 1.1908(3) 0.8918(4) 0.3781(3) 0.053(2) Uani 1 1 d . . .
C27 C 1.1739(3) 0.8056(5) 0.3610(3) 0.062(2) Uani 1 1 d . . .
C28 C 1.2246(4) 0.7627(6) 0.3302(4) 0.093(3) Uani 1 1 d . . .
H28A H 1.2593 0.7570 0.3544 0.139 Uiso 1 1 calc R . .
H28B H 1.2359 0.7945 0.2980 0.139 Uiso 1 1 calc R . .
H28C H 1.2111 0.7092 0.3185 0.139 Uiso 1 1 calc R . .
C29 C 1.1617(4) 0.7559(5) 0.4121(4) 0.076(2) Uani 1 1 d . . .
H29A H 1.1968 0.7571 0.4360 0.114 Uiso 1 1 calc R . .
H29B H 1.1531 0.7001 0.4016 0.114 Uiso 1 1 calc R . .
H29C H 1.1272 0.7784 0.4316 0.114 Uiso 1 1 calc R . .
C30 C 1.1194(4) 0.8070(5) 0.3230(4) 0.080(3) Uani 1 1 d . . .
H30A H 1.1077 0.7517 0.3140 0.120 Uiso 1 1 calc R . .
H30B H 1.1296 0.8360 0.2892 0.120 Uiso 1 1 calc R . .
H30C H 1.0862 0.8344 0.3413 0.120 Uiso 1 1 calc R . .
C31 C 1.1184(6) 1.0412(7) 0.2656(4) 0.106(3) Uani 1 1 d . . .
H31A H 1.1041 1.0183 0.2306 0.127 Uiso 1 1 calc R . .
H31B H 1.1305 0.9967 0.2902 0.127 Uiso 1 1 calc R . .
C32 C 1.1699(6) 1.0992(16) 0.2561(6) 0.182(9) Uani 1 1 d . . .
H32A H 1.1997 1.0958 0.2861 0.219 Uiso 1 1 calc R . .
H32B H 1.1901 1.0880 0.2209 0.219 Uiso 1 1 calc R . .
C33 C 1.1428(10) 1.1731(13) 0.2554(11) 0.228(12) Uani 1 1 d . . .
H33A H 1.1379 1.1913 0.2170 0.273 Uiso 1 1 calc R . .
H33B H 1.1683 1.2128 0.2746 0.273 Uiso 1 1 calc R . .
C34 C 1.0864(9) 1.1691(7) 0.2810(5) 0.152(6) Uani 1 1 d . . .
H34A H 1.0872 1.1990 0.3161 0.183 Uiso 1 1 calc R . .
H34B H 1.0555 1.1934 0.2572 0.183 Uiso 1 1 calc R . .
C35 C 0.7251(4) 1.1042(6) 0.4803(4) 0.088(3) Uani 1 1 d . . .
H35A H 0.6984 1.1517 0.4818 0.106 Uiso 1 1 calc R . .
H35B H 0.7419 1.0940 0.5171 0.106 Uiso 1 1 calc R . .
C36 C 0.6924(6) 1.0303(9) 0.4583(6) 0.154(6) Uani 1 1 d . . .
H36A H 0.7102 0.9800 0.4728 0.185 Uiso 1 1 calc R . .
H36B H 0.6494 1.0319 0.4681 0.185 Uiso 1 1 calc R . .
C37 C 0.7007(7) 1.0359(9) 0.3976(5) 0.154(6) Uani 1 1 d . . .
H37A H 0.7103 0.9823 0.3821 0.185 Uiso 1 1 calc R . .
H37B H 0.6639 1.0564 0.3799 0.185 Uiso 1 1 calc R . .
C38 C 0.7494(5) 1.0907(7) 0.3892(4) 0.097(3) Uani 1 1 d . . .
H38A H 0.7815 1.0641 0.3680 0.117 Uiso 1 1 calc R . .
H38B H 0.7355 1.1384 0.3684 0.117 Uiso 1 1 calc R . .
C39 C 0.9868(8) 0.6251(10) 0.4501(5) 0.172(7) Uani 1 1 d D . .
H39A H 0.9462 0.6024 0.4552 0.206 Uiso 1 1 calc R . .
H39B H 1.0014 0.6445 0.4860 0.206 Uiso 1 1 calc R . .
C40 C 1.0252(11) 0.5661(9) 0.4296(7) 0.217(10) Uani 1 1 d . . .
H40A H 1.0092 0.5110 0.4347 0.261 Uiso 1 1 calc R . .
H40B H 1.0658 0.5699 0.4455 0.261 Uiso 1 1 calc R . .
C41 C 1.0235(9) 0.5922(11) 0.3712(9) 0.183(7) Uani 1 1 d . . .
H41A H 1.0119 0.5462 0.3477 0.220 Uiso 1 1 calc R . .
H41B H 1.0638 0.6105 0.3598 0.220 Uiso 1 1 calc R . .
C42 C 0.9793(9) 0.6600(14) 0.3642(7) 0.208(11) Uani 1 1 d D . .
H42A H 0.9919 0.6996 0.3362 0.249 Uiso 1 1 calc R . .
H42B H 0.9383 0.6405 0.3563 0.249 Uiso 1 1 calc R . .

loop_
_atom_site_aniso_label
_atom_site_aniso_U_11
_atom_site_aniso_U_22
_atom_site_aniso_U_33
_atom_site_aniso_U_23
_atom_site_aniso_U_13
_atom_site_aniso_U_12
K1 0.0480(10) 0.0632(11) 0.0631(11) 0.0037(8) 0.0042(8) -0.0104(8)
K2 0.0422(10) 0.0727(12) 0.0811(13) 0.0019(10) 0.0024(8) -0.0084(9)
K3 0.0565(13) 0.1229(19) 0.137(2) 0.0603(16) -0.0170(12) -0.0272(13)
O1 0.040(3) 0.077(4) 0.053(3) -0.006(3) -0.008(2) -0.019(3)
O2 0.049(3) 0.050(3) 0.103(4) 0.018(3) 0.008(3) -0.001(3)
O3 0.041(3) 0.068(4) 0.091(4) -0.003(3) 0.014(3) -0.008(3)
O4 0.101(5) 0.067(4) 0.084(4) 0.003(3) 0.025(4) -0.017(4)
O5 0.057(4) 0.101(5) 0.083(4) -0.002(3) -0.014(3) -0.001(3)
O6 0.148(8) 0.147(8) 0.140(8) 0.044(7) -0.022(6) -0.017(6)
C1 0.042(5) 0.053(5) 0.058(5) -0.001(4) -0.004(4) 0.004(4)
C2 0.050(5) 0.079(6) 0.066(5) 0.012(5) -0.002(4) -0.005(5)
C3 0.056(6) 0.078(6) 0.113(9) 0.024(6) 0.010(6) -0.020(5)
C4 0.058(6) 0.100(8) 0.117(9) -0.024(7) -0.010(7) -0.024(5)
C5 0.057(6) 0.091(7) 0.075(6) -0.024(5) -0.005(5) -0.005(5)
C6 0.037(4) 0.051(5) 0.070(6) -0.012(4) -0.005(4) 0.003(4)
C7 0.062(5) 0.071(6) 0.051(5) -0.014(4) -0.006(4) 0.002(4)
C8 0.084(7) 0.082(7) 0.064(7) 0.005(6) -0.004(6) 0.005(6)
C9 0.092(7) 0.137(9) 0.058(6) -0.016(6) -0.007(5) 0.009(6)
C10 0.068(6) 0.071(6) 0.069(5) -0.023(4) 0.006(4) 0.000(5)
C11 0.045(5) 0.038(4) 0.081(5) -0.001(4) 0.011(4) -0.001(4)
C12 0.042(5) 0.052(5) 0.073(5) -0.001(4) 0.003(4) -0.002(4)
C13 0.045(5) 0.083(6) 0.067(5) -0.013(5) 0.004(4) -0.007(5)
C14 0.051(6) 0.068(6) 0.074(6) 0.006(5) 0.009(4) -0.017(4)
C15 0.060(6) 0.046(5) 0.064(5) 0.001(4) 0.010(4) -0.003(4)
C16 0.048(5) 0.041(4) 0.055(4) -0.002(4) 0.010(4) -0.003(4)
C17 0.048(5) 0.052(5) 0.061(5) 0.002(4) 0.002(4) 0.005(4)
C18 0.063(6) 0.077(6) 0.092(6) 0.012(5) -0.003(5) 0.013(5)
C19 0.056(5) 0.075(6) 0.080(6) 0.004(5) 0.006(4) -0.001(4)
C20 0.060(5) 0.082(6) 0.086(6) -0.011(5) -0.005(5) -0.004(5)
C21 0.043(5) 0.050(5) 0.058(5) 0.003(4) -0.005(4) 0.003(4)
C22 0.049(5) 0.055(5) 0.074(6) -0.005(4) 0.002(4) 0.003(4)
C23 0.066(6) 0.053(5) 0.075(6) 0.003(4) -0.002(5) -0.020(5)
C24 0.054(5) 0.079(6) 0.082(6) 0.006(5) 0.015(5) -0.008(5)
C25 0.057(5) 0.066(6) 0.073(6) 0.000(4) 0.016(4) 0.004(5)
C26 0.046(5) 0.054(5) 0.061(5) 0.008(4) 0.002(4) 0.001(4)
C27 0.056(5) 0.059(5) 0.072(5) 0.005(4) 0.003(4) -0.002(4)
C28 0.086(7) 0.078(7) 0.114(8) -0.022(6) 0.025(6) 0.012(5)
C29 0.072(6) 0.063(5) 0.094(7) 0.008(5) -0.003(5) -0.001(5)
C30 0.091(7) 0.062(6) 0.088(6) -0.014(5) -0.017(5) -0.009(5)
C31 0.136(11) 0.098(8) 0.085(7) 0.005(6) 0.023(7) 0.001(8)
C32 0.080(10) 0.36(3) 0.104(10) -0.039(15) 0.020(7) -0.036(15)
C33 0.18(2) 0.181(19) 0.32(3) 0.05(2) 0.03(2) -0.094(17)
C34 0.29(2) 0.079(9) 0.088(8) -0.004(6) 0.068(10) -0.025(10)
C35 0.086(7) 0.106(8) 0.073(6) -0.004(5) 0.011(6) 0.018(6)
C36 0.133(11) 0.192(15) 0.137(13) 0.022(10) -0.015(9) -0.089(11)
C37 0.189(15) 0.168(13) 0.106(11) 0.002(9) -0.037(10) -0.067(12)
C38 0.080(7) 0.136(9) 0.075(7) -0.010(6) -0.009(6) 0.005(7)
C39 0.29(2) 0.146(13) 0.080(9) -0.022(9) 0.010(10) 0.071(14)
C40 0.42(3) 0.095(10) 0.139(15) -0.029(10) -0.057(17) 0.054(15)
C41 0.24(2) 0.148(15) 0.166(19) -0.014(13) 0.019(15) -0.010(14)
C42 0.23(2) 0.29(3) 0.101(12) 0.054(15) -0.051(13) -0.12(2)

loop_
_atom_type_symbol
_atom_type_description
_atom_type_scat_dispersion_real
_atom_type_scat_dispersion_imag
_atom_type_scat_source
C C 0.0033 0.0016 'International Tables Vol C Tables 4.2.6.8 and 6.1.1.4'
H H 0.0000 0.0000 'International Tables Vol C Tables 4.2.6.8 and 6.1.1.4'
O O 0.0106 0.0060 'International Tables Vol C Tables 4.2.6.8 and 6.1.1.4'
K K 0.2009 0.2494 'International Tables Vol C Tables 4.2.6.8 and 6.1.1.4'

loop_
_geom_angle_atom_site_label_1
_geom_angle_atom_site_label_2
_geom_angle_atom_site_label_3
_geom_angle
_geom_angle_site_symmetry_1
_geom_angle_site_symmetry_3
_geom_angle_publ_flag
O1 K1 O4 127.44(18) . . ?
O1 K1 O3 89.48(16) . . ?
O4 K1 O3 106.50(19) . . ?
O1 K1 O2 86.82(16) . . ?
O4 K1 O2 117.04(18) . . ?
O3 K1 O2 127.31(17) . . ?
O1 K1 K2 91.32(11) . 5_776 ?
O4 K1 K2 129.41(16) . 5_776 ?
O3 K1 K2 34.36(12) . 5_776 ?
O2 K1 K2 93.16(12) . 5_776 ?
O1 K1 K3 89.54(11) . 5_776 ?
O4 K1 K3 135.55(14) . 5_776 ?
O3 K1 K3 96.21(12) . 5_776 ?
O2 K1 K3 31.29(11) . 5_776 ?
K2 K1 K3 61.92(4) 5_776 5_776 ?
O2 K2 O5 122.39(19) . . ?
O2 K2 O3 89.53(17) . 5_776 ?
O5 K2 O3 114.41(18) . 5_776 ?
O2 K2 O1 88.94(16) . . ?
O5 K2 O1 113.17(18) . . ?
O3 K2 O1 124.01(16) 5_776 . ?
O2 K2 C21 113.44(19) . 5_776 ?
O5 K2 C21 93.72(19) . 5_776 ?
O3 K2 C21 25.12(16) 5_776 5_776 ?
O1 K2 C21 128.37(18) . 5_776 ?
O2 K2 C22 133.90(19) . 5_776 ?
O5 K2 C22 90.69(19) . 5_776 ?
O3 K2 C22 45.28(17) 5_776 5_776 ?
O1 K2 C22 107.75(18) . 5_776 ?
C21 K2 C22 25.26(19) 5_776 5_776 ?
O2 K2 C1 109.74(18) . . ?
O5 K2 C1 92.86(19) . . ?
O3 K2 C1 131.18(18) 5_776 . ?
O1 K2 C1 23.05(15) . . ?
C21 K2 C1 123.2(2) 5_776 . ?
C22 K2 C1 98.4(2) 5_776 . ?
O2 K2 C2 131.39(19) . . ?
O5 K2 C2 86.95(19) . . ?
O3 K2 C2 114.23(18) 5_776 . ?
O1 K2 C2 42.46(16) . . ?
C21 K2 C2 100.7(2) 5_776 . ?
C22 K2 C2 75.5(2) 5_776 . ?
C1 K2 C2 23.74(18) . . ?
O2 K2 K3 46.37(13) . 5_776 ?
O5 K2 K3 134.98(15) . 5_776 ?
O3 K2 K3 43.35(11) 5_776 5_776 ?
O1 K2 K3 110.09(11) . 5_776 ?
C21 K2 K3 68.04(14) 5_776 5_776 ?
C22 K2 K3 87.68(15) 5_776 5_776 ?
C1 K2 K3 131.88(14) . 5_776 ?
C2 K2 K3 135.43(14) . 5_776 ?
O2 K2 K1 91.91(13) . 5_776 ?
O5 K2 K1 137.32(15) . 5_776 ?
O3 K2 K1 34.28(11) 5_776 5_776 ?
O1 K2 K1 89.86(11) . 5_776 ?
C21 K2 K1 46.11(13) 5_776 5_776 ?
C22 K2 K1 47.11(14) 5_776 5_776 ?
C1 K2 K1 98.70(13) . 5_776 ?
C2 K2 K1 87.59(14) . 5_776 ?
K3 K2 K1 52.74(5) 5_776 5_776 ?
O2 K2 K3 90.54(12) . . ?
O5 K2 K3 134.15(15) . . ?
O3 K2 K3 94.84(12) 5_776 . ?
O1 K2 K3 29.23(10) . . ?
C21 K2 K3 101.48(14) 5_776 . ?
C22 K2 K3 85.83(14) 5_776 . ?
C1 K2 K3 43.00(13) . . ?
C2 K2 K3 47.96(13) . . ?
K3 K2 K3 90.60(7) 5_776 . ?
K1 K2 K3 60.64(4) 5_776 . ?
O3 K3 O6 122.0(3) . . ?
O3 K3 O1 91.94(17) . . ?
O6 K3 O1 121.9(3) . . ?
O3 K3 O2 90.40(18) . 5_776 ?
O6 K3 O2 106.8(3) . 5_776 ?
O1 K3 O2 119.52(18) . 5_776 ?
O3 K3 C11 113.6(2) . 5_776 ?
O6 K3 C11 87.5(3) . 5_776 ?
O1 K3 C11 122.77(19) . 5_776 ?
O2 K3 C11 24.36(16) 5_776 5_776 ?
O3 K3 C1 112.60(19) . . ?
O6 K3 C1 100.0(3) . . ?
O1 K3 C1 23.40(15) . . ?
O2 K3 C1 126.98(19) 5_776 . ?
C11 K3 C1 118.8(2) 5_776 . ?
O3 K3 C12 135.0(2) . 5_776 ?
O6 K3 C12 85.0(3) . 5_776 ?
O1 K3 C12 103.24(18) . 5_776 ?
O2 K3 C12 45.28(17) 5_776 5_776 ?
C11 K3 C12 25.22(18) 5_776 5_776 ?
C1 K3 C12 94.4(2) . 5_776 ?
O3 K3 C2 133.90(19) . . ?
O6 K3 C2 91.8(3) . . ?
O1 K3 C2 41.97(17) . . ?
O2 K3 C2 110.07(19) 5_776 . ?
C11 K3 C2 96.68(19) 5_776 . ?
C1 K3 C2 23.49(18) . . ?
C12 K3 C2 71.70(19) 5_776 . ?
O3 K3 K2 47.01(13) . 5_776 ?
O6 K3 K2 128.4(2) . 5_776 ?
O1 K3 K2 109.40(13) . 5_776 ?
O2 K3 K2 43.58(12) 5_776 5_776 ?
C11 K3 K2 67.52(14) 5_776 5_776 ?
C1 K3 K2 131.46(16) . 5_776 ?
C12 K3 K2 88.11(15) 5_776 5_776 ?
C2 K3 K2 133.63(17) . 5_776 ?
O3 K3 K1 94.26(14) . 5_776 ?
O6 K3 K1 129.0(3) . 5_776 ?
O1 K3 K1 87.31(12) . 5_776 ?
O2 K3 K1 32.30(11) 5_776 5_776 ?
C11 K3 K1 42.98(13) 5_776 5_776 ?
C1 K3 K1 96.43(14) . 5_776 ?
C12 K3 K1 45.70(14) 5_776 5_776 ?
C2 K3 K1 84.73(15) . 5_776 ?
K2 K3 K1 53.41(5) 5_776 5_776 ?
O3 K3 K2 94.29(13) . . ?
O6 K3 K2 139.0(2) . . ?
O1 K3 K2 29.88(11) . . ?
O2 K3 K2 89.69(13) 5_776 . ?
C11 K3 K2 95.08(14) 5_776 . ?
C1 K3 K2 43.80(13) . . ?
C12 K3 K2 80.73(15) 5_776 . ?
C2 K3 K2 47.21(14) . . ?
K2 K3 K2 89.40(7) 5_776 . ?
K1 K3 K2 57.44(5) 5_776 . ?
C1 O1 K1 154.4(4) . . ?
C1 O1 K3 102.0(4) . . ?
K1 O1 K3 88.86(15) . . ?
C1 O1 K2 101.9(4) . . ?
K1 O1 K2 91.84(15) . . ?
K3 O1 K2 120.89(18) . . ?
C11 O2 K2 165.1(5) . . ?
C11 O2 K3 98.0(4) . 5_776 ?
K2 O2 K3 90.05(17) . 5_776 ?
C11 O2 K1 95.3(4) . . ?
K2 O2 K1 92.23(17) . . ?
K3 O2 K1 116.40(19) 5_776 . ?
C21 O3 K3 167.1(5) . . ?
C21 O3 K1 101.2(4) . . ?
K3 O3 K1 89.49(16) . . ?
C21 O3 K2 93.1(4) . 5_776 ?
K3 O3 K2 89.63(17) . 5_776 ?
K1 O3 K2 111.36(18) . 5_776 ?
C34 O4 C31 109.4(9) . . ?
C34 O4 K1 120.1(6) . . ?
C31 O4 K1 119.0(6) . . ?
C38 O5 C35 108.8(7) . . ?
C38 O5 K2 118.8(5) . . ?
C35 O5 K2 117.4(5) . . ?
C42 O6 C39 110.2(14) . . ?
C42 O6 K3 126.7(12) . . ?
C39 O6 K3 123.0(10) . . ?
O1 C1 C2 120.4(7) . . ?
O1 C1 C6 123.4(7) . . ?
C2 C1 C6 116.2(7) . . ?
O1 C1 K3 54.6(3) . . ?
C2 C1 K3 90.2(4) . . ?
C6 C1 K3 126.5(5) . . ?
O1 C1 K2 55.0(3) . . ?
C2 C1 K2 86.4(5) . . ?
C6 C1 K2 131.5(5) . . ?
K3 C1 K2 93.2(2) . . ?
C3 C2 C1 123.9(8) . . ?
C3 C2 K2 139.2(6) . . ?
C1 C2 K2 69.9(4) . . ?
C3 C2 K3 135.7(6) . . ?
C1 C2 K3 66.3(4) . . ?
K2 C2 K3 84.83(19) . . ?
C4 C3 C2 119.0(8) . . ?
C3 C4 C5 119.8(8) . . ?
C6 C5 C4 122.9(8) . . ?
C5 C6 C1 118.2(7) . . ?
C5 C6 C7 120.7(7) . . ?
C1 C6 C7 121.1(6) . . ?
C6 C7 C8 110.5(7) . . ?
C6 C7 C9 113.0(7) . . ?
C8 C7 C9 107.0(8) . . ?
C6 C7 C10 110.8(7) . . ?
C8 C7 C10 109.5(7) . . ?
C9 C7 C10 105.8(6) . . ?
O2 C11 C12 118.9(7) . . ?
O2 C11 C16 123.4(7) . . ?
C12 C11 C16 117.7(7) . . ?
O2 C11 K3 57.7(4) . 5_776 ?
C12 C11 K3 80.5(5) . 5_776 ?
C16 C11 K3 136.9(5) . 5_776 ?
C13 C12 C11 122.8(8) . . ?
C13 C12 K3 135.6(5) . 5_776 ?
C11 C12 K3 74.3(4) . 5_776 ?
C12 C13 C14 119.7(8) . . ?
C15 C14 C13 118.2(7) . . ?
C14 C15 C16 124.4(7) . . ?
C15 C16 C11 117.1(7) . . ?
C15 C16 C17 121.1(7) . . ?
C11 C16 C17 121.7(6) . . ?
C20 C17 C18 106.9(7) . . ?
C20 C17 C16 110.3(6) . . ?
C18 C17 C16 113.3(6) . . ?
C20 C17 C19 109.7(6) . . ?
C18 C17 C19 107.6(6) . . ?
C16 C17 C19 109.0(6) . . ?
O3 C21 C22 120.1(7) . . ?
O3 C21 C26 123.4(7) . . ?
C22 C21 C26 116.5(7) . . ?
O3 C21 K2 61.8(4) . 5_776 ?
C22 C21 K2 83.3(5) . 5_776 ?
C26 C21 K2 126.6(5) . 5_776 ?
C23 C22 C21 123.7(7) . . ?
C23 C22 K2 132.1(5) . 5_776 ?
C21 C22 K2 71.4(4) . 5_776 ?
C22 C23 C24 118.8(7) . . ?
C25 C24 C23 118.8(8) . . ?
C24 C25 C26 124.5(8) . . ?
C25 C26 C21 117.6(7) . . ?
C25 C26 C27 121.9(7) . . ?
C21 C26 C27 120.5(6) . . ?
C29 C27 C30 111.3(7) . . ?
C29 C27 C28 106.5(7) . . ?
C30 C27 C28 107.3(7) . . ?
C29 C27 C26 109.0(7) . . ?
C30 C27 C26 110.2(6) . . ?
C28 C27 C26 112.5(7) . . ?
O4 C31 C32 104.0(11) . . ?
C33 C32 C31 103.5(14) . . ?
C32 C33 C34 110.4(17) . . ?
O4 C34 C33 107.6(13) . . ?
O5 C35 C36 101.7(8) . . ?
C37 C36 C35 103.9(10) . . ?
C38 C37 C36 105.9(10) . . ?
O5 C38 C37 108.5(9) . . ?
O6 C39 C40 108.6(13) . . ?
C39 C40 C41 97.1(13) . . ?
C40 C41 C42 110.0(16) . . ?
O6 C42 C41 95.3(14) . . ?

loop_
_geom_bond_atom_site_label_1
_geom_bond_atom_site_label_2
_geom_bond_distance
_geom_bond_site_symmetry_2
_geom_bond_publ_flag
K1 O1 2.639(5) . ?
K1 O4 2.669(6) . ?
K1 O3 2.728(5) . ?
K1 O2 2.784(5) . ?
K1 K2 4.512(3) 5_776 ?
K1 K3 4.665(3) 5_776 ?
K2 O2 2.577(5) . ?
K2 O5 2.666(6) . ?
K2 O3 2.734(6) 5_776 ?
K2 O1 2.742(5) . ?
K2 C21 3.099(7) 5_776 ?
K2 C22 3.247(8) 5_776 ?
K2 C1 3.274(7) . ?
K2 C2 3.480(9) . ?
K2 K3 3.738(3) 5_776 ?
K2 K1 4.512(3) 5_776 ?
K2 K3 4.723(3) . ?
K3 O3 2.566(5) . ?
K3 O6 2.621(10) . ?
K3 O1 2.688(5) . ?
K3 O2 2.705(6) 5_776 ?
K3 C11 3.171(8) 5_776 ?
K3 C1 3.226(7) . ?
K3 C12 3.249(8) 5_776 ?
K3 C2 3.522(8) . ?
K3 K2 3.738(3) 5_776 ?
K3 K1 4.665(3) 5_776 ?
O1 C1 1.310(8) . ?
O2 C11 1.321(8) . ?
O2 K3 2.705(6) 5_776 ?
O3 C21 1.317(8) . ?
O3 K2 2.734(6) 5_776 ?
O4 C34 1.370(12) . ?
O4 C31 1.412(12) . ?
O5 C38 1.400(10) . ?
O5 C35 1.429(10) . ?
O6 C42 1.298(15) . ?
O6 C39 1.362(13) . ?
C1 C2 1.404(10) . ?
C1 C6 1.426(10) . ?
C2 C3 1.378(12) . ?
C3 C4 1.342(13) . ?
C4 C5 1.387(13) . ?
C5 C6 1.385(11) . ?
C6 C7 1.505(11) . ?
C7 C8 1.522(12) . ?
C7 C9 1.528(11) . ?
C7 C10 1.527(11) . ?
C11 C12 1.404(10) . ?
C11 C16 1.429(10) . ?
C11 K3 3.171(8) 5_776 ?
C12 C13 1.372(10) . ?
C12 K3 3.249(8) 5_776 ?
C13 C14 1.381(11) . ?
C14 C15 1.378(10) . ?
C15 C16 1.385(10) . ?
C16 C17 1.529(10) . ?
C17 C20 1.516(11) . ?
C17 C18 1.519(11) . ?
C17 C19 1.540(10) . ?
C21 C22 1.395(10) . ?
C21 C26 1.433(10) . ?
C21 K2 3.099(7) 5_776 ?
C22 C23 1.379(10) . ?
C22 K2 3.247(8) 5_776 ?
C23 C24 1.379(11) . ?
C24 C25 1.353(11) . ?
C25 C26 1.383(10) . ?
C26 C27 1.538(11) . ?
C27 C29 1.520(11) . ?
C27 C30 1.532(11) . ?
C27 C28 1.536(11) . ?
C31 C32 1.519(19) . ?
C32 C33 1.37(2) . ?
C33 C34 1.41(2) . ?
C35 C36 1.525(15) . ?
C36 C37 1.497(17) . ?
C37 C38 1.435(15) . ?
C39 C40 1.40(2) . ?
C40 C41 1.49(2) . ?
C41 C42 1.51(2) . ?
